data_7154957
loop_
_publ_author_name
'Ferreira, Juliana'
'Duarte, Vera C. M.'
'Noro, Jennifer'
'Gil Fortes, Ant\'onio'
'Alves, Maria J.'

_publ_section_title
;
 Total facial selectivity of a d-erythrosyl aromatic imine in [4\p + 2\p]
 cycloadditions; synthesis of 2-alkylpolyol 1,2,3,4-tetrahydroquinolines.
;
_journal_issue 10
_journal_name_full 'Organic &amp; biomolecular chemistry'
_journal_page_first 2930
_journal_page_last 2937
_journal_paper_doi 10.1039/c5ob02594j
_journal_volume 14
_journal_year 2016
_chemical_absolute_configuration rm
_chemical_formula_moiety 'C23 H25 N O4'
_chemical_formula_sum 'C23 H25 N O4'
_chemical_formula_weight 379.44
_chemical_name_systematic JF95
_space_group_crystal_system monoclinic
_space_group_IT_number 5
_space_group_name_Hall 'C 2y'
_space_group_name_H-M_alt 'C 1 2 1'
_symmetry_space_group_name_Hall 'C 2y'
_symmetry_space_group_name_H-M 'C 1 2 1'
_atom_sites_solution_hydrogens mixed
_atom_sites_solution_primary dual
_atom_sites_solution_secondary difmap
_audit_creation_date 2015-04-13T16:37:06-00:00
_audit_creation_method 'WinGX routine CIF_UPDATE'
_audit_update_record
;
2015-04-16 deposited with the CCDC.
2016-02-03 downloaded from the CCDC.
;
_cell_angle_alpha 90
_cell_angle_beta 100.97(4)
_cell_angle_gamma 90
_cell_formula_units_Z 4
_cell_length_a 31.53(3)
_cell_length_b 4.779(5)
_cell_length_c 12.837(11)
_cell_measurement_reflns_used 385
_cell_measurement_temperature 100(2)
_cell_measurement_theta_max 18.79
_cell_measurement_theta_min 3.23
_cell_measurement_wavelength 0.71073
_cell_volume 1899(3)
_computing_cell_refinement 'SAINT V8.34A integration software'
_computing_data_collection 'Bruker APEX2 software'
_computing_data_reduction 'SORTAV (Blessing, 1995)'
_computing_molecular_graphics 'ORTEP-3 for Windows (Farrugia, 2012)'
_computing_publication_material 'WinGX publication routines (Farrugia, 2012)'
_computing_structure_refinement 'SHELXL-2014/7 (Sheldrick, 2014)'
_computing_structure_solution 'SHELXT-2014 (Sheldrick, 2014)'
_diffrn_ambient_temperature 100(2)
_diffrn_detector 'APEX-II CCD'
_diffrn_measured_fraction_theta_full 0.99
_diffrn_measured_fraction_theta_max 0.99
_diffrn_measurement_device '\k-geometry diffractometer'
_diffrn_measurement_device_type 'Bruker APEX-II'
_diffrn_measurement_method '\f or \w oscillation scans'
_diffrn_orient_matrix_UB_11 0.012086
_diffrn_orient_matrix_UB_12 -0.179233
_diffrn_orient_matrix_UB_13 -0.022036
_diffrn_orient_matrix_UB_21 -0.027979
_diffrn_orient_matrix_UB_22 -0.038829
_diffrn_orient_matrix_UB_23 -0.049249
_diffrn_orient_matrix_UB_31 0.010719
_diffrn_orient_matrix_UB_32 0.100749
_diffrn_orient_matrix_UB_33 -0.058182
_diffrn_radiation_monochromator graphite
_diffrn_radiation_probe x-ray
_diffrn_radiation_type MoK\a
_diffrn_radiation_wavelength 0.71073
_diffrn_reflns_av_R_equivalents 0.2227
_diffrn_reflns_av_unetI/netI 0.1861
_diffrn_reflns_laue_measured_fraction_full 0.99
_diffrn_reflns_laue_measured_fraction_max 0.99
_diffrn_reflns_limit_h_max 28
_diffrn_reflns_limit_h_min -28
_diffrn_reflns_limit_k_max 4
_diffrn_reflns_limit_k_min -4
_diffrn_reflns_limit_l_max 11
_diffrn_reflns_limit_l_min -11
_diffrn_reflns_number 7774
_diffrn_reflns_point_group_measured_fraction_full 0.988
_diffrn_reflns_point_group_measured_fraction_max 0.988
_diffrn_reflns_reduction_process
;
        Scaled and merged with Sortav
        R.H. Blessing, (1987) Cryst. Rev. 1, 3-58
        R.H. Blessing, (1989) J. Appl. Cryst. 22, 396-397
;
_diffrn_reflns_theta_full 18.984
_diffrn_reflns_theta_max 18.984
_diffrn_reflns_theta_min 1.316
_diffrn_source 'sealed x-ray tube'
_diffrn_standards_number 0
_exptl_absorpt_coefficient_mu 0.091
_exptl_absorpt_correction_T_max 0.988
_exptl_absorpt_correction_T_min 0.493
_exptl_absorpt_correction_type multi-scan
_exptl_absorpt_process_details
;
SADABS-2014/5 - Bruker AXS area detector scaling and absorption correction
;
_exptl_crystal_colour colourless
_exptl_crystal_density_diffrn 1.327
_exptl_crystal_density_method 'not measured'
_exptl_crystal_description needle
_exptl_crystal_F_000 808
_exptl_crystal_size_max 0.8
_exptl_crystal_size_mid 0.04
_exptl_crystal_size_min 0.02
_refine_diff_density_max 0.29
_refine_diff_density_min -0.247
_refine_diff_density_rms 0.071
_refine_ls_abs_structure_details
;
 Flack x determined using 289 quotients [(I+)-(I-)]/[(I+)+(I-)]
 (Parsons, Flack and Wagner, Acta Cryst. B69 (2013) 249-259).
;
_refine_ls_abs_structure_Flack -0.5(10)
_refine_ls_extinction_coef 0.019(5)
_refine_ls_extinction_expression Fc^*^=kFc[1+0.001xFc^2^\l^3^/sin(2\q)]^-1/4^
_refine_ls_extinction_method 'SHELXL-2014/7 (Sheldrick 2014'
_refine_ls_goodness_of_fit_ref 1.024
_refine_ls_hydrogen_treatment mixed
_refine_ls_matrix_type full
_refine_ls_number_constraints 0
_refine_ls_number_parameters 261
_refine_ls_number_reflns 1516
_refine_ls_number_restraints 403
_refine_ls_restrained_S_all 0.977
_refine_ls_R_factor_all 0.1306
_refine_ls_R_factor_gt 0.0801
_refine_ls_shift/su_max 0
_refine_ls_shift/su_mean 0
_refine_ls_structure_factor_coef Fsqd
_refine_ls_weighting_details 'w=1/[\s^2^(Fo^2^)+(0.0904P)^2^] where P=(Fo^2^+2Fc^2^)/3'
_refine_ls_weighting_scheme calc
_refine_ls_wR_factor_gt 0.1848
_refine_ls_wR_factor_ref 0.2182
_reflns_Friedel_coverage 0.705
_reflns_friedel_fraction_full 0.984
_reflns_friedel_fraction_max 0.984
_reflns_number_gt 995
_reflns_number_total 1516
_reflns_threshold_expression 'I > 2\s(I)'
_cod_data_source_file c5ob02594j1.cif
_cod_data_source_block shelx
_cod_depositor_comments 'Adding full bibliography for 7154957.cif.'
_cod_database_code 7154957
_shelx_estimated_absorpt_t_min 0.931
_shelx_estimated_absorpt_t_max 0.998

loop_
_space_group_symop_operation_xyz
'x, y, z'
'-x, y, -z'
'x+1/2, y+1/2, z'
'-x+1/2, y+1/2, -z'

loop_
_atom_site_label
_atom_site_type_symbol
_atom_site_fract_x
_atom_site_fract_y
_atom_site_fract_z
_atom_site_U_iso_or_equiv
_atom_site_adp_type
_atom_site_occupancy
_atom_site_site_symmetry_order
_atom_site_calc_flag
_atom_site_refinement_flags_posn
_atom_site_refinement_flags_adp
N1 N 0.1562(4) 0.587(3) 0.3241(12) 0.028(3) Uani 1 1 d . U
H1 H 0.150(4) 0.63(3) 0.401(12) 0.034 Uiso 1 1 d . U
C2 C 0.1408(5) 0.303(3) 0.2925(13) 0.028(2) Uani 1 1 d . U
H2 H 0.1622 0.1705 0.3337 0.034 Uiso 1 1 calc R U
C3 C 0.1429(5) 0.261(4) 0.1767(13) 0.030(2) Uani 1 1 d . U
H3 H 0.1342 0.0634 0.1577 0.035 Uiso 1 1 calc R U
C4 C 0.1142(5) 0.452(4) 0.0977(12) 0.031(3) Uani 1 1 d . U
H4A H 0.0881 0.3522 0.0611 0.038 Uiso 1 1 calc R U
H4B H 0.1052 0.6194 0.1337 0.038 Uiso 1 1 calc R U
C5 C 0.1431(5) 0.533(3) 0.0206(14) 0.033(3) Uani 1 1 d . U
H5 H 0.1333 0.6353 -0.0428 0.039 Uiso 1 1 calc R U
C6 C 0.1836(5) 0.444(4) 0.0511(12) 0.032(3) Uani 1 1 d . U
H6 H 0.2057 0.4695 0.0109 0.038 Uiso 1 1 calc R U
C7 C 0.1901(5) 0.301(4) 0.1557(13) 0.030(2) Uani 1 1 d . U
H7 H 0.2039 0.1148 0.1508 0.036 Uiso 1 1 calc R U
C8 C 0.2182(5) 0.479(4) 0.2425(12) 0.028(3) Uani 1 1 d . U
C9 C 0.2625(5) 0.515(3) 0.2422(13) 0.029(3) Uani 1 1 d . U
H9 H 0.2753 0.4215 0.1907 0.035 Uiso 1 1 calc R U
C10 C 0.2872(5) 0.684(4) 0.3154(13) 0.029(3) Uani 1 1 d . U
C11 C 0.2709(5) 0.826(3) 0.3901(14) 0.028(3) Uani 1 1 d . U
H11 H 0.2889 0.9437 0.4393 0.033 Uiso 1 1 calc R U
C12 C 0.2266(5) 0.796(3) 0.3935(13) 0.027(3) Uani 1 1 d . U
H12 H 0.2145 0.8926 0.4454 0.033 Uiso 1 1 calc R U
C13 C 0.2013(5) 0.625(3) 0.3212(14) 0.029(3) Uani 1 1 d . U
C14 C 0.0974(5) 0.238(4) 0.3233(13) 0.029(2) Uani 1 1 d . U
H14 H 0.0868 0.0536 0.2915 0.035 Uiso 1 1 calc R U
O15 O 0.0658(3) 0.457(2) 0.2792(8) 0.030(2) Uani 1 1 d . U
C16 C 0.0244(5) 0.392(4) 0.3008(13) 0.029(2) Uani 1 1 d . U
H16 H 0.0154 0.204 0.27 0.035 Uiso 1 1 calc R U
O17 O 0.0244(3) 0.387(2) 0.4088(8) 0.031(2) Uani 1 1 d . U
C18 C 0.0527(5) 0.172(4) 0.4608(14) 0.031(3) Uani 1 1 d . U
H18A H 0.0426 -0.0136 0.4317 0.037 Uiso 1 1 calc R U
H18B H 0.0523 0.1719 0.5377 0.037 Uiso 1 1 calc R U
C19 C 0.0984(5) 0.226(4) 0.4431(13) 0.030(2) Uani 1 1 d . U
H19 H 0.1098 0.4052 0.4777 0.036 Uiso 1 1 calc R U
C20 C -0.0079(5) 0.612(3) 0.2476(14) 0.028(3) Uani 1 1 d . U
C21 C -0.0382(5) 0.714(3) 0.3009(14) 0.031(3) Uani 1 1 d . U
H21 H -0.0388 0.6515 0.3709 0.037 Uiso 1 1 calc R U
C22 C -0.0684(5) 0.911(3) 0.2518(13) 0.029(3) Uani 1 1 d . U
H22 H -0.0893 0.9856 0.2887 0.034 Uiso 1 1 calc R U
C23 C -0.0677(5) 0.996(3) 0.1509(13) 0.029(3) Uani 1 1 d . U
H23 H -0.0882 1.1292 0.1179 0.035 Uiso 1 1 calc R U
C24 C -0.0373(5) 0.890(4) 0.0949(13) 0.035(4) Uani 1 1 d . U
H24 H -0.0368 0.951 0.0247 0.042 Uiso 1 1 calc R U
C25 C -0.0074(5) 0.692(4) 0.1460(14) 0.034(3) Uani 1 1 d . U
H25 H 0.0132 0.6125 0.1093 0.041 Uiso 1 1 calc R U
O26 O 0.1259(3) -0.003(2) 0.4842(9) 0.034(3) Uani 1 1 d . U
H26 H 0.132(5) -0.01(3) 0.555(12) 0.041 Uiso 1 1 d . U
O27 O 0.3330(3) 0.691(2) 0.3156(8) 0.030(3) Uani 1 1 d . U
C28 C 0.3465(5) 0.949(4) 0.2765(13) 0.039(4) Uani 1 1 d . U
H28A H 0.3777 0.9444 0.2787 0.059 Uiso 1 1 calc R U
H28B H 0.3396 1.1037 0.3207 0.059 Uiso 1 1 calc R U
H28C H 0.3313 0.9771 0.2031 0.059 Uiso 1 1 calc R U

loop_
_atom_site_aniso_label
_atom_site_aniso_U_11
_atom_site_aniso_U_22
_atom_site_aniso_U_33
_atom_site_aniso_U_23
_atom_site_aniso_U_13
_atom_site_aniso_U_12
N1 0.016(3) 0.033(4) 0.036(5) -0.001(3) 0.006(3) -0.001(2)
C2 0.015(3) 0.033(4) 0.037(3) 0.000(2) 0.005(2) 0.000(2)
C3 0.018(3) 0.034(4) 0.037(3) -0.001(2) 0.005(2) 0.000(3)
C4 0.021(3) 0.035(6) 0.038(4) -0.001(4) 0.004(3) 0.000(3)
C5 0.022(4) 0.038(6) 0.039(4) 0.000(4) 0.005(3) -0.001(4)
C6 0.022(4) 0.037(6) 0.038(3) -0.001(3) 0.006(2) -0.001(3)
C7 0.018(3) 0.035(4) 0.037(3) -0.002(2) 0.006(2) -0.001(2)
C8 0.016(3) 0.031(5) 0.035(3) 0.000(3) 0.006(2) 0.000(2)
C9 0.016(3) 0.034(6) 0.038(5) -0.002(4) 0.006(2) -0.001(3)
C10 0.014(3) 0.033(5) 0.039(4) -0.002(4) 0.006(2) 0.001(3)
C11 0.014(3) 0.031(6) 0.038(5) -0.001(4) 0.006(3) 0.000(3)
C12 0.014(3) 0.031(5) 0.037(5) -0.001(4) 0.005(3) 0.001(3)
C13 0.016(3) 0.035(5) 0.037(4) -0.002(4) 0.006(2) -0.001(3)
C14 0.016(3) 0.033(4) 0.038(3) 0.000(3) 0.005(2) 0.000(2)
O15 0.015(3) 0.034(4) 0.040(4) 0.001(3) 0.005(2) -0.001(2)
C16 0.015(3) 0.033(4) 0.039(3) 0.000(3) 0.006(2) -0.001(3)
O17 0.016(3) 0.040(4) 0.039(3) 0.001(3) 0.006(2) 0.004(3)
C18 0.016(3) 0.038(5) 0.040(4) 0.002(3) 0.006(3) 0.002(3)
C19 0.015(3) 0.037(5) 0.038(3) 0.000(3) 0.005(2) 0.002(3)
C20 0.016(4) 0.030(5) 0.037(3) -0.004(3) 0.003(3) -0.003(3)
C21 0.019(4) 0.035(5) 0.037(4) -0.002(3) 0.004(3) 0.000(4)
C22 0.017(5) 0.032(5) 0.036(4) -0.004(3) 0.002(3) -0.002(4)
C23 0.019(5) 0.032(5) 0.036(4) -0.004(4) 0.002(3) -0.003(4)
C24 0.026(5) 0.039(6) 0.039(4) -0.001(3) 0.007(3) 0.003(4)
C25 0.026(5) 0.038(5) 0.039(4) 0.000(3) 0.007(3) 0.003(4)
O26 0.013(4) 0.042(5) 0.046(5) 0.005(4) 0.006(3) 0.004(4)
O27 0.014(3) 0.036(4) 0.041(5) -0.002(4) 0.006(3) 0.000(3)
C28 0.017(6) 0.040(6) 0.061(10) 0.006(6) 0.009(6) 0.000(4)

loop_
_atom_type_symbol
_atom_type_description
_atom_type_scat_dispersion_real
_atom_type_scat_dispersion_imag
_atom_type_scat_source
C C 0.0033 0.0016 'International Tables Vol C Tables 4.2.6.8 and 6.1.1.4'
H H 0 0 'International Tables Vol C Tables 4.2.6.8 and 6.1.1.4'
N N 0.0061 0.0033 'International Tables Vol C Tables 4.2.6.8 and 6.1.1.4'
O O 0.0106 0.006 'International Tables Vol C Tables 4.2.6.8 and 6.1.1.4'

loop_
_geom_angle_atom_site_label_1
_geom_angle_atom_site_label_2
_geom_angle_atom_site_label_3
_geom_angle
C13 N1 C2 112.6(14)
C13 N1 H1 111(7)
C2 N1 H1 110(8)
N1 C2 C3 108.6(14)
N1 C2 C14 112.4(14)
C3 C2 C14 115.9(13)
N1 C2 H2 106.4
C3 C2 H2 106.4
C14 C2 H2 106.4
C2 C3 C4 116.1(14)
C2 C3 C7 111.8(13)
C4 C3 C7 105.9(14)
C2 C3 H3 107.6
C4 C3 H3 107.6
C7 C3 H3 107.6
C5 C4 C3 103.3(13)
C5 C4 H4A 111.1
C3 C4 H4A 111.1
C5 C4 H4B 111.1
C3 C4 H4B 111.1
H4A C4 H4B 109.1
C6 C5 C4 112.9(14)
C6 C5 H5 123.6
C4 C5 H5 123.6
C5 C6 C7 111.8(15)
C5 C6 H6 124.1
C7 C6 H6 124.1
C6 C7 C8 111.2(13)
C6 C7 C3 103.8(13)
C8 C7 C3 112.2(14)
C6 C7 H7 109.8
C8 C7 H7 109.8
C3 C7 H7 109.8
C9 C8 C13 116.9(14)
C9 C8 C7 120.0(15)
C13 C8 C7 122.9(14)
C10 C9 C8 120.5(16)
C10 C9 H9 119.8
C8 C9 H9 119.8
C11 C10 C9 122.7(15)
C11 C10 O27 120.1(14)
C9 C10 O27 117.1(14)
C10 C11 C12 118.8(16)
C10 C11 H11 120.6
C12 C11 H11 120.6
C13 C12 C11 119.4(17)
C13 C12 H12 120.3
C11 C12 H12 120.3
C12 C13 C8 121.7(15)
C12 C13 N1 120.5(16)
C8 C13 N1 117.8(14)
O15 C14 C2 109.1(13)
O15 C14 C19 107.0(13)
C2 C14 C19 114.8(13)
O15 C14 H14 108.6
C2 C14 H14 108.6
C19 C14 H14 108.6
C16 O15 C14 110.2(11)
O17 C16 O15 112.1(12)
O17 C16 C20 109.3(13)
O15 C16 C20 108.6(13)
O17 C16 H16 108.9
O15 C16 H16 108.9
C20 C16 H16 108.9
C16 O17 C18 110.9(12)
O17 C18 C19 109.4(14)
O17 C18 H18A 109.8
C19 C18 H18A 109.8
O17 C18 H18B 109.8
C19 C18 H18B 109.8
H18A C18 H18B 108.2
O26 C19 C18 109.9(14)
O26 C19 C14 107.0(13)
C18 C19 C14 108.5(13)
O26 C19 H19 110.5
C18 C19 H19 110.5
C14 C19 H19 110.5
C25 C20 C21 121.1(16)
C25 C20 C16 119.4(15)
C21 C20 C16 119.4(15)
C20 C21 C22 119.6(16)
C20 C21 H21 120.2
C22 C21 H21 120.2
C23 C22 C21 119.6(16)
C23 C22 H22 120.2
C21 C22 H22 120.2
C22 C23 C24 121.4(16)
C22 C23 H23 119.3
C24 C23 H23 119.3
C23 C24 C25 117.8(16)
C23 C24 H24 121.1
C25 C24 H24 121.1
C20 C25 C24 120.4(17)
C20 C25 H25 119.8
C24 C25 H25 119.8
C19 O26 H26 114(10)
C28 O27 C10 112.6(12)
O27 C28 H28A 109.5
O27 C28 H28B 109.5
H28A C28 H28B 109.5
O27 C28 H28C 109.5
H28A C28 H28C 109.5
H28B C28 H28C 109.5

loop_
_geom_bond_atom_site_label_1
_geom_bond_atom_site_label_2
_geom_bond_distance
N1 C13 1.44(2)
N1 C2 1.47(2)
N1 H1 1.07(15)
C2 C3 1.51(2)
C2 C14 1.53(2)
C2 H2 1
C3 C4 1.53(2)
C3 C7 1.57(2)
C3 H3 1
C4 C5 1.52(2)
C4 H4A 0.99
C4 H4B 0.99
C5 C6 1.33(2)
C5 H5 0.95
C6 C7 1.49(2)
C6 H6 0.95
C7 C8 1.54(2)
C7 H7 1
C8 C9 1.41(2)
C8 C13 1.41(2)
C9 C10 1.36(2)
C9 H9 0.95
C10 C11 1.35(2)
C10 O27 1.445(18)
C11 C12 1.41(2)
C11 H11 0.95
C12 C13 1.37(2)
C12 H12 0.95
C14 O15 1.485(18)
C14 C19 1.53(2)
C14 H14 1
O15 C16 1.418(18)
C16 O17 1.387(18)
C16 C20 1.53(2)
C16 H16 1
O17 C18 1.438(18)
C18 C19 1.52(2)
C18 H18A 0.99
C18 H18B 0.99
C19 O26 1.433(19)
C19 H19 1
C20 C25 1.36(2)
C20 C21 1.37(2)
C21 C22 1.40(2)
C21 H21 0.95
C22 C23 1.36(2)
C22 H22 0.95
C23 C24 1.40(2)
C23 H23 0.95
C24 C25 1.41(2)
C24 H24 0.95
C25 H25 0.95
O26 H26 0.89(15)
O27 C28 1.43(2)
C28 H28A 0.98
C28 H28B 0.98
C28 H28C 0.98

loop_
_geom_hbond_atom_site_label_D
_geom_hbond_atom_site_label_H
_geom_hbond_atom_site_label_A
_geom_hbond_distance_DH
_geom_hbond_distance_HA
_geom_hbond_distance_DA
_geom_hbond_angle_DHA
_geom_hbond_site_symmetry_A
N1 H1 O26 1.07(15) 2.24(15) 3.119(19) 138(11) 1_565
O26 H26 O27 0.89(15) 2.05(16) 2.806(15) 143(15) 4_546

loop_
_geom_torsion_atom_site_label_1
_geom_torsion_atom_site_label_2
_geom_torsion_atom_site_label_3
_geom_torsion_atom_site_label_4
_geom_torsion
C13 N1 C2 C3 -65.7(17)
C13 N1 C2 C14 164.7(14)
N1 C2 C3 C4 -63.0(17)
C14 C2 C3 C4 64.7(19)
N1 C2 C3 C7 58.6(18)
C14 C2 C3 C7 -173.7(13)
C2 C3 C4 C5 138.1(15)
C7 C3 C4 C5 13.4(17)
C3 C4 C5 C6 -7.2(19)
C4 C5 C6 C7 -3(2)
C5 C6 C7 C8 -109.7(16)
C5 C6 C7 C3 11.1(18)
C2 C3 C7 C6 -142.3(14)
C4 C3 C7 C6 -15.0(17)
C2 C3 C7 C8 -22(2)
C4 C3 C7 C8 105.1(15)
C6 C7 C8 C9 -70.3(19)
C3 C7 C8 C9 174.0(15)
C6 C7 C8 C13 106.2(18)
C3 C7 C8 C13 -10(2)
C13 C8 C9 C10 0(2)
C7 C8 C9 C10 176.7(15)
C8 C9 C10 C11 -1(3)
C8 C9 C10 O27 174.9(14)
C9 C10 C11 C12 1(3)
O27 C10 C11 C12 -174.6(15)
C10 C11 C12 C13 0(2)
C11 C12 C13 C8 -1(2)
C11 C12 C13 N1 179.0(15)
C9 C8 C13 C12 1(2)
C7 C8 C13 C12 -175.9(15)
C9 C8 C13 N1 -178.9(15)
C7 C8 C13 N1 5(2)
C2 N1 C13 C12 -145.9(15)
C2 N1 C13 C8 34(2)
N1 C2 C14 O15 54.3(17)
C3 C2 C14 O15 -71.4(17)
N1 C2 C14 C19 -65.7(18)
C3 C2 C14 C19 168.5(14)
C2 C14 O15 C16 176.2(13)
C19 C14 O15 C16 -59.0(15)
C14 O15 C16 O17 63.0(16)
C14 O15 C16 C20 -176.1(12)
O15 C16 O17 C18 -62.6(16)
C20 C16 O17 C18 176.9(12)
C16 O17 C18 C19 59.1(17)
O17 C18 C19 O26 -173.6(12)
O17 C18 C19 C14 -56.9(18)
O15 C14 C19 O26 174.8(11)
C2 C14 C19 O26 -63.9(18)
O15 C14 C19 C18 56.4(17)
C2 C14 C19 C18 177.6(14)
O17 C16 C20 C25 167.5(15)
O15 C16 C20 C25 44.9(19)
O17 C16 C20 C21 -15.9(19)
O15 C16 C20 C21 -138.5(15)
C25 C20 C21 C22 -2(2)
C16 C20 C21 C22 -178.8(14)
C20 C21 C22 C23 1(2)
C21 C22 C23 C24 0(2)
C22 C23 C24 C25 0(2)
C21 C20 C25 C24 3(3)
C16 C20 C25 C24 179.1(15)
C23 C24 C25 C20 -2(2)
C11 C10 O27 C28 -75.7(19)
C9 C10 O27 C28 108.6(17)
